data_7134651
loop_
_publ_author_name
'Baumeyer, Oliver'
'Wu, Andrew'
'Pandya, Aastha'
'Nelson, Peter'
'Hillesheim, Patrick C.'
'Zeller, Matthias'
'Carignan, Gia M.'
'Li, Jing'
'Ki, Daniel W.'

_publ_section_title
;
 Aggregation-induced emission-active indium complex as fluorescent
 turn-off chemosensor for perfluoroalkyl substances
;
_journal_issue 55
_journal_name_full 'Chemical Communications'
_journal_page_first 10170
_journal_page_last 10173
_journal_paper_doi 10.1039/D5CC02424B
_journal_volume 61
_journal_year 2025
_chemical_formula_moiety 'C20 H18 Cl In N2 O3, H2 O'
_chemical_formula_sum 'C20 H20 Cl In N2 O4'
_chemical_formula_weight 502.65
_space_group_crystal_system monoclinic
_space_group_IT_number 14
_space_group_name_Hall '-P 2ybc'
_space_group_name_H-M_alt 'P 1 21/c 1'
_atom_sites_solution_hydrogens mixed
_atom_sites_solution_primary dual
_atom_sites_solution_secondary difmap
_audit_creation_method SHELXL-2018/3
_audit_update_record
;
2025-04-25 deposited with the CCDC.	2025-06-02 downloaded from the CCDC.
;
_cell_angle_alpha 90
_cell_angle_beta 106.088(2)
_cell_angle_gamma 90
_cell_formula_units_Z 4
_cell_length_a 13.5529(5)
_cell_length_b 7.6912(3)
_cell_length_c 19.3672(8)
_cell_measurement_reflns_used 9933
_cell_measurement_temperature 150(2)
_cell_measurement_theta_max 33.2159
_cell_measurement_theta_min 3.0238
_cell_volume 1939.74(13)
_computing_cell_refinement 'SAINT V8.40B (Bruker, 2020)'
_computing_data_collection 'Apex4 v2022.1-1 (Bruker, 2022)'
_computing_data_reduction 'SAINT V8.40B (Bruker, 2020)'
_computing_structure_refinement
;  
SHELXL-2018/3 (Sheldrick, 2015a, 2018), 
SHELXLE Rev1385 (H\"ubschle et al., 2011)
;
_computing_structure_solution 'SHELXT (Sheldrick, 2015b)'
_diffrn_ambient_temperature 150(2)
_diffrn_detector_area_resol_mean 7.4074
_diffrn_detector_type 'PhotonII charge-integrating pixel array (CPAD)'
_diffrn_measured_fraction_theta_full 0.999
_diffrn_measured_fraction_theta_max 0.997
_diffrn_measurement_device 'three circle diffractometer'
_diffrn_measurement_device_type 'Bruker AXS D8 Quest'
_diffrn_measurement_method 'omega and phi scans'
_diffrn_radiation_monochromator 'Triumph curved graphite crystal'
_diffrn_radiation_type MoK\a
_diffrn_radiation_wavelength 0.71073
_diffrn_reflns_av_R_equivalents 0.0364
_diffrn_reflns_av_unetI/netI 0.0243
_diffrn_reflns_Laue_measured_fraction_full 0.999
_diffrn_reflns_Laue_measured_fraction_max 0.997
_diffrn_reflns_limit_h_max 20
_diffrn_reflns_limit_h_min -20
_diffrn_reflns_limit_k_max 11
_diffrn_reflns_limit_k_min -11
_diffrn_reflns_limit_l_max 29
_diffrn_reflns_limit_l_min -29
_diffrn_reflns_number 40878
_diffrn_reflns_point_group_measured_fraction_full 0.999
_diffrn_reflns_point_group_measured_fraction_max 0.997
_diffrn_reflns_theta_full 25.242
_diffrn_reflns_theta_max 33.212
_diffrn_reflns_theta_min 2.311
_diffrn_source 'fine focus sealed tube X-ray source'
_diffrn_source_current '30 mA'
_diffrn_source_voltage '50 kV'
_exptl_absorpt_coefficient_mu 1.386
_exptl_absorpt_correction_T_max 0.7465
_exptl_absorpt_correction_T_min 0.5653
_exptl_absorpt_correction_type multi-scan
_exptl_absorpt_process_details
;
 SADABS 2016/2: Krause, L., Herbst-Irmer, R., Sheldrick G.M. & Stalke D.,
 J. Appl. Cryst. 48 (2015) 3-10
;
_exptl_crystal_colour colourless
_exptl_crystal_density_diffrn 1.721
_exptl_crystal_description plate
_exptl_crystal_F_000 1008
_exptl_crystal_size_max 0.320
_exptl_crystal_size_mid 0.180
_exptl_crystal_size_min 0.150
_refine_diff_density_max 0.521
_refine_diff_density_min -0.567
_refine_diff_density_rms 0.078
_refine_ls_extinction_method none
_refine_ls_goodness_of_fit_ref 1.080
_refine_ls_hydrogen_treatment mixed
_refine_ls_matrix_type full
_refine_ls_number_parameters 267
_refine_ls_number_reflns 7410
_refine_ls_number_restraints 0
_refine_ls_restrained_S_all 1.080
_refine_ls_R_factor_all 0.0260
_refine_ls_R_factor_gt 0.0194
_refine_ls_shift/su_max 0.002
_refine_ls_shift/su_mean 0.000
_refine_ls_structure_factor_coef Fsqd
_refine_ls_weighting_details 'w=1/[\s^2^(Fo^2^)+(0.0173P)^2^+0.7281P] where P=(Fo^2^+2Fc^2^)/3'
_refine_ls_weighting_scheme calc
_refine_ls_wR_factor_gt 0.0454
_refine_ls_wR_factor_ref 0.0469
_reflns_Friedel_coverage 0.000
_reflns_number_gt 6569
_reflns_number_total 7410
_reflns_threshold_expression 'I > 2\s(I)'
_cod_data_source_file d5cc02424b2.cif
_cod_data_source_block OBI_45_0m
_cod_depositor_comments 'Adding full bibliography for 7134651.cif.'
_cod_original_sg_symbol_H-M 'P 21/c'
_cod_database_code 7134651
_shelx_shelxl_version_number 2018/3
_shelx_space_group_comment
;
The symmetry employed for this shelxl refinement is uniquely defined
by the following loop, which should always be used as a source of
symmetry information in preference to the above space-group names.
They are only intended as comments.
;
_shelx_estimated_absorpt_t_min 0.665
_shelx_estimated_absorpt_t_max 0.819

loop_
_space_group_symop_operation_xyz
'x, y, z'
'-x, y+1/2, -z+1/2'
'-x, -y, -z'
'x, -y-1/2, z-1/2'

loop_
_atom_site_label
_atom_site_type_symbol
_atom_site_fract_x
_atom_site_fract_y
_atom_site_fract_z
_atom_site_U_iso_or_equiv
_atom_site_adp_type
_atom_site_occupancy
_atom_site_site_symmetry_order
_atom_site_calc_flag
_atom_site_refinement_flags_posn
_atom_site_refinement_flags_adp
_atom_site_refinement_flags_occupancy
_atom_site_disorder_assembly
_atom_site_disorder_group
In1 In 0.69987(2) 0.60632(2) 0.33825(2) 0.01303(2) Uani 1 1 d . . . . .
Cl1 Cl 0.68427(3) 0.46752(4) 0.22283(2) 0.02484(6) Uani 1 1 d . . . . .
O1 O 0.75009(7) 0.84980(11) 0.30747(5) 0.01903(17) Uani 1 1 d . . . . .
O2 O 0.63755(7) 0.37570(11) 0.36900(5) 0.01987(17) Uani 1 1 d . . . . .
O3 O 0.54966(7) 0.73439(13) 0.31366(5) 0.01960(17) Uani 1 1 d . . . . .
H3A H 0.5047(15) 0.687(3) 0.2834(10) 0.029 Uiso 1 1 d . U . . .
H3B H 0.5494(14) 0.838(3) 0.3082(10) 0.029 Uiso 1 1 d . U . . .
O4 O 0.40602(7) 0.58119(12) 0.20978(6) 0.02151(18) Uani 1 1 d . . . . .
H4A H 0.3893(14) 0.668(3) 0.1845(10) 0.032 Uiso 1 1 d . U . . .
H4B H 0.3547(15) 0.541(3) 0.2143(10) 0.032 Uiso 1 1 d . U . . .
N1 N 0.87521(8) 0.58376(13) 0.37144(6) 0.01750(18) Uani 1 1 d . . . . .
N2 N 0.70168(7) 0.65332(13) 0.45735(5) 0.01459(17) Uani 1 1 d . . . . .
C1 C 0.91790(9) 0.72631(16) 0.34807(6) 0.0177(2) Uani 1 1 d . . . . .
C10 C 0.88450(13) 0.29760(19) 0.42613(9) 0.0319(3) Uani 1 1 d . . . . .
H10A H 0.832699 0.247331 0.385281 0.048 Uiso 1 1 calc R U . . .
H10B H 0.851625 0.335544 0.462700 0.048 Uiso 1 1 calc R U . . .
H10C H 0.936863 0.209951 0.446739 0.048 Uiso 1 1 calc R U . . .
C11 C 0.65718(9) 0.51516(15) 0.48235(6) 0.01504(19) Uani 1 1 d . . . . .
C12 C 0.62528(9) 0.37013(14) 0.43506(7) 0.0168(2) Uani 1 1 d . . . . .
C13 C 0.58355(11) 0.22740(16) 0.46028(8) 0.0234(2) Uani 1 1 d . . . . .
H13 H 0.561459 0.130238 0.429604 0.028 Uiso 1 1 calc R U . . .
C14 C 0.57333(11) 0.22388(18) 0.53060(8) 0.0273(3) Uani 1 1 d . . . . .
H14 H 0.545973 0.123059 0.546849 0.033 Uiso 1 1 calc R U . . .
C15 C 0.60190(11) 0.36237(19) 0.57615(8) 0.0260(3) Uani 1 1 d . . . . .
H15 H 0.593748 0.357987 0.623284 0.031 Uiso 1 1 calc R U . . .
C16 C 0.64369(9) 0.51219(17) 0.55243(7) 0.0195(2) Uani 1 1 d . . . . .
C17 C 0.67382(10) 0.6620(2) 0.59519(7) 0.0249(3) Uani 1 1 d . . . . .
H17 H 0.664323 0.667590 0.641935 0.030 Uiso 1 1 calc R U . . .
C18 C 0.71659(10) 0.79864(18) 0.56913(7) 0.0237(2) Uani 1 1 d . . . . .
H18 H 0.736207 0.899936 0.597709 0.028 Uiso 1 1 calc R U . . .
C19 C 0.73203(9) 0.79094(15) 0.49990(7) 0.0178(2) Uani 1 1 d . . . . .
C20 C 0.78639(11) 0.93650(17) 0.47423(8) 0.0248(3) Uani 1 1 d . . . . .
H20A H 0.743151 0.980398 0.428276 0.037 Uiso 1 1 calc R U . . .
H20B H 0.851421 0.893781 0.467847 0.037 Uiso 1 1 calc R U . . .
H20C H 0.800146 1.030507 0.509779 0.037 Uiso 1 1 calc R U . . .
C2 C 0.85003(9) 0.86339(15) 0.31424(7) 0.0181(2) Uani 1 1 d . . . . .
C3 C 0.89295(12) 1.00753(18) 0.29063(8) 0.0265(3) Uani 1 1 d . . . . .
H3 H 0.849723 1.100099 0.267766 0.032 Uiso 1 1 calc R U . . .
C4 C 0.99979(13) 1.0189(2) 0.30002(8) 0.0336(3) Uani 1 1 d . . . . .
H4 H 1.027100 1.120385 0.284223 0.040 Uiso 1 1 calc R U . . .
C5 C 1.06498(11) 0.8879(2) 0.33121(8) 0.0335(3) Uani 1 1 d . . . . .
H5 H 1.136525 0.897434 0.336288 0.040 Uiso 1 1 calc R U . . .
C6 C 1.02493(10) 0.7379(2) 0.35586(7) 0.0259(3) Uani 1 1 d . . . . .
C7 C 1.08493(11) 0.5923(2) 0.38664(9) 0.0361(4) Uani 1 1 d . . . . .
H7 H 1.156788 0.592618 0.392110 0.043 Uiso 1 1 calc R U . . .
C8 C 1.04055(12) 0.4520(2) 0.40842(9) 0.0353(3) Uani 1 1 d . . . . .
H8 H 1.081401 0.354518 0.428656 0.042 Uiso 1 1 calc R U . . .
C9 C 0.93393(11) 0.45048(18) 0.40114(7) 0.0242(2) Uani 1 1 d . . . . .

loop_
_atom_site_aniso_label
_atom_site_aniso_U_11
_atom_site_aniso_U_22
_atom_site_aniso_U_33
_atom_site_aniso_U_23
_atom_site_aniso_U_13
_atom_site_aniso_U_12
In1 0.01466(4) 0.01146(4) 0.01386(4) 0.00067(3) 0.00542(3) -0.00096(3)
Cl1 0.03207(16) 0.02766(15) 0.01791(13) -0.00540(11) 0.01211(12) -0.00543(12)
O1 0.0178(4) 0.0140(4) 0.0273(5) 0.0047(3) 0.0098(3) 0.0007(3)
O2 0.0294(5) 0.0142(4) 0.0190(4) -0.0018(3) 0.0118(4) -0.0050(3)
O3 0.0159(4) 0.0198(4) 0.0220(4) 0.0019(3) 0.0037(3) 0.0008(3)
O4 0.0190(4) 0.0134(4) 0.0294(5) 0.0030(3) 0.0021(4) -0.0004(3)
N1 0.0171(4) 0.0178(4) 0.0177(4) -0.0010(3) 0.0049(4) 0.0018(3)
N2 0.0149(4) 0.0142(4) 0.0146(4) 0.0005(3) 0.0039(3) 0.0011(3)
C1 0.0167(5) 0.0218(5) 0.0155(5) -0.0037(4) 0.0061(4) -0.0029(4)
C10 0.0403(8) 0.0214(6) 0.0331(8) 0.0062(5) 0.0088(6) 0.0096(6)
C11 0.0146(5) 0.0161(5) 0.0154(5) 0.0031(4) 0.0057(4) 0.0031(4)
C12 0.0198(5) 0.0131(4) 0.0196(5) 0.0028(4) 0.0092(4) 0.0013(4)
C13 0.0275(6) 0.0164(5) 0.0306(7) 0.0034(5) 0.0152(5) -0.0017(4)
C14 0.0301(7) 0.0238(6) 0.0340(7) 0.0109(5) 0.0188(6) 0.0008(5)
C15 0.0259(6) 0.0335(7) 0.0231(6) 0.0095(5) 0.0144(5) 0.0042(5)
C16 0.0183(5) 0.0255(6) 0.0162(5) 0.0036(4) 0.0074(4) 0.0048(4)
C17 0.0244(6) 0.0355(7) 0.0162(5) -0.0029(5) 0.0081(5) 0.0031(5)
C18 0.0245(6) 0.0277(6) 0.0189(6) -0.0074(5) 0.0058(5) 0.0003(5)
C19 0.0166(5) 0.0179(5) 0.0177(5) -0.0026(4) 0.0029(4) 0.0007(4)
C20 0.0307(7) 0.0183(5) 0.0255(6) -0.0044(5) 0.0081(5) -0.0053(5)
C2 0.0198(5) 0.0177(5) 0.0187(5) -0.0018(4) 0.0087(4) -0.0040(4)
C3 0.0323(7) 0.0253(6) 0.0243(6) 0.0013(5) 0.0118(5) -0.0100(5)
C4 0.0365(8) 0.0408(8) 0.0266(7) -0.0031(6) 0.0138(6) -0.0227(7)
C5 0.0210(6) 0.0537(10) 0.0272(7) -0.0080(7) 0.0091(5) -0.0173(6)
C6 0.0164(5) 0.0405(8) 0.0214(6) -0.0061(5) 0.0059(5) -0.0052(5)
C7 0.0149(6) 0.0593(11) 0.0320(8) -0.0042(7) 0.0032(5) 0.0057(6)
C8 0.0239(7) 0.0447(9) 0.0340(8) 0.0041(7) 0.0023(6) 0.0152(6)
C9 0.0243(6) 0.0252(6) 0.0215(6) 0.0008(5) 0.0040(5) 0.0080(5)

loop_
_atom_type_symbol
_atom_type_description
_atom_type_scat_dispersion_real
_atom_type_scat_dispersion_imag
_atom_type_scat_source
C C 0.0033 0.0016 'International Tables Vol C Tables 4.2.6.8 and 6.1.1.4'
H H 0.0000 0.0000 'International Tables Vol C Tables 4.2.6.8 and 6.1.1.4'
O O 0.0106 0.0060 'International Tables Vol C Tables 4.2.6.8 and 6.1.1.4'
N N 0.0061 0.0033 'International Tables Vol C Tables 4.2.6.8 and 6.1.1.4'
Cl Cl 0.1484 0.1585 'International Tables Vol C Tables 4.2.6.8 and 6.1.1.4'
In In -0.7276 1.3100 'International Tables Vol C Tables 4.2.6.8 and 6.1.1.4'

loop_
_geom_angle_atom_site_label_1
_geom_angle_atom_site_label_2
_geom_angle_atom_site_label_3
_geom_angle
_geom_angle_site_symmetry_1
_geom_angle_site_symmetry_3
_geom_angle_publ_flag
O2 In1 O1 174.86(3) . . ?
O2 In1 O3 91.07(4) . . ?
O1 In1 O3 83.91(3) . . ?
O2 In1 N1 108.73(4) . . ?
O1 In1 N1 76.01(3) . . ?
O3 In1 N1 157.54(4) . . ?
O2 In1 N2 75.36(3) . . ?
O1 In1 N2 102.95(3) . . ?
O3 In1 N2 84.24(3) . . ?
N1 In1 N2 90.49(4) . . ?
O2 In1 Cl1 87.19(3) . . ?
O1 In1 Cl1 94.68(3) . . ?
O3 In1 Cl1 99.12(3) . . ?
N1 In1 Cl1 92.52(3) . . ?
N2 In1 Cl1 162.32(3) . . ?
C2 O1 In1 115.92(7) . . ?
C12 O2 In1 117.45(7) . . ?
In1 O3 H3A 115.1(13) . . ?
In1 O3 H3B 116.4(13) . . ?
H3A O3 H3B 112.2(18) . . ?
H4A O4 H4B 106.3(19) . . ?
C9 N1 C1 120.17(11) . . ?
C9 N1 In1 129.14(9) . . ?
C1 N1 In1 110.25(8) . . ?
C19 N2 C11 119.07(10) . . ?
C19 N2 In1 130.68(8) . . ?
C11 N2 In1 110.11(7) . . ?
N1 C1 C6 121.78(12) . . ?
N1 C1 C2 117.53(10) . . ?
C6 C1 C2 120.68(12) . . ?
C9 C10 H10A 109.5 . . ?
C9 C10 H10B 109.5 . . ?
H10A C10 H10B 109.5 . . ?
C9 C10 H10C 109.5 . . ?
H10A C10 H10C 109.5 . . ?
H10B C10 H10C 109.5 . . ?
N2 C11 C16 122.33(11) . . ?
N2 C11 C12 117.45(10) . . ?
C16 C11 C12 120.21(11) . . ?
O2 C12 C13 122.34(11) . . ?
O2 C12 C11 119.47(10) . . ?
C13 C12 C11 118.19(11) . . ?
C12 C13 C14 121.08(13) . . ?
C12 C13 H13 119.5 . . ?
C14 C13 H13 119.5 . . ?
C15 C14 C13 121.52(12) . . ?
C15 C14 H14 119.2 . . ?
C13 C14 H14 119.2 . . ?
C14 C15 C16 119.44(12) . . ?
C14 C15 H15 120.3 . . ?
C16 C15 H15 120.3 . . ?
C17 C16 C15 123.42(12) . . ?
C17 C16 C11 117.06(12) . . ?
C15 C16 C11 119.52(12) . . ?
C18 C17 C16 119.71(12) . . ?
C18 C17 H17 120.1 . . ?
C16 C17 H17 120.1 . . ?
C17 C18 C19 120.58(12) . . ?
C17 C18 H18 119.7 . . ?
C19 C18 H18 119.7 . . ?
N2 C19 C18 121.16(12) . . ?
N2 C19 C20 118.91(11) . . ?
C18 C19 C20 119.91(11) . . ?
C19 C20 H20A 109.5 . . ?
C19 C20 H20B 109.5 . . ?
H20A C20 H20B 109.5 . . ?
C19 C20 H20C 109.5 . . ?
H20A C20 H20C 109.5 . . ?
H20B C20 H20C 109.5 . . ?
O1 C2 C3 122.66(12) . . ?
O1 C2 C1 119.68(10) . . ?
C3 C2 C1 117.65(12) . . ?
C2 C3 C4 121.08(14) . . ?
C2 C3 H3 119.5 . . ?
C4 C3 H3 119.5 . . ?
C5 C4 C3 121.74(13) . . ?
C5 C4 H4 119.1 . . ?
C3 C4 H4 119.1 . . ?
C4 C5 C6 119.33(13) . . ?
C4 C5 H5 120.3 . . ?
C6 C5 H5 120.3 . . ?
C5 C6 C7 123.97(13) . . ?
C5 C6 C1 119.50(14) . . ?
C7 C6 C1 116.50(13) . . ?
C8 C7 C6 120.48(13) . . ?
C8 C7 H7 119.8 . . ?
C6 C7 H7 119.8 . . ?
C7 C8 C9 120.32(14) . . ?
C7 C8 H8 119.8 . . ?
C9 C8 H8 119.8 . . ?
N1 C9 C8 120.71(14) . . ?
N1 C9 C10 118.56(12) . . ?
C8 C9 C10 120.73(13) . . ?

loop_
_geom_bond_atom_site_label_1
_geom_bond_atom_site_label_2
_geom_bond_distance
_geom_bond_site_symmetry_2
_geom_bond_publ_flag
In1 O2 2.1197(8) . ?
In1 O1 2.1332(8) . ?
In1 O3 2.1918(9) . ?
In1 N1 2.2899(10) . ?
In1 N2 2.3282(10) . ?
In1 Cl1 2.4330(3) . ?
O1 C2 1.3281(15) . ?
O2 C12 1.3357(14) . ?
O3 H3A 0.81(2) . ?
O3 H3B 0.81(2) . ?
O4 H4A 0.82(2) . ?
O4 H4B 0.79(2) . ?
N1 C9 1.3272(16) . ?
N1 C1 1.3736(16) . ?
N2 C19 1.3344(15) . ?
N2 C11 1.3745(15) . ?
C1 C6 1.4189(17) . ?
C1 C2 1.4328(18) . ?
C10 C9 1.498(2) . ?
C10 H10A 0.9800 . ?
C10 H10B 0.9800 . ?
C10 H10C 0.9800 . ?
C11 C16 1.4189(16) . ?
C11 C12 1.4321(17) . ?
C12 C13 1.3844(16) . ?
C13 C14 1.4069(19) . ?
C13 H13 0.9500 . ?
C14 C15 1.369(2) . ?
C14 H14 0.9500 . ?
C15 C16 1.4156(18) . ?
C15 H15 0.9500 . ?
C16 C17 1.4119(19) . ?
C17 C18 1.363(2) . ?
C17 H17 0.9500 . ?
C18 C19 1.4144(17) . ?
C18 H18 0.9500 . ?
C19 C20 1.4988(18) . ?
C20 H20A 0.9800 . ?
C20 H20B 0.9800 . ?
C20 H20C 0.9800 . ?
C2 C3 1.3871(17) . ?
C3 C4 1.411(2) . ?
C3 H3 0.9500 . ?
C4 C5 1.366(3) . ?
C4 H4 0.9500 . ?
C5 C6 1.413(2) . ?
C5 H5 0.9500 . ?
C6 C7 1.415(2) . ?
C7 C8 1.358(3) . ?
C7 H7 0.9500 . ?
C8 C9 1.412(2) . ?
C8 H8 0.9500 . ?

loop_
_geom_hbond_atom_site_label_D
_geom_hbond_atom_site_label_H
_geom_hbond_atom_site_label_A
_geom_hbond_distance_DH
_geom_hbond_distance_HA
_geom_hbond_distance_DA
_geom_hbond_angle_DHA
_geom_hbond_site_symmetry_A
_geom_hbond_publ_flag
O3 H3A O4 0.81(2) 1.85(2) 2.6562(14) 176.4(19) . yes
O3 H3B O4 0.81(2) 2.02(2) 2.7987(13) 161.4(18) 2_655 yes
O4 H4A O2 0.82(2) 1.88(2) 2.7033(13) 175.0(19) 2_655 yes
O4 H4B O1 0.79(2) 2.00(2) 2.7137(13) 149.4(19) 2_645 yes

loop_
_geom_torsion_atom_site_label_1
_geom_torsion_atom_site_label_2
_geom_torsion_atom_site_label_3
_geom_torsion_atom_site_label_4
_geom_torsion
_geom_torsion_site_symmetry_1
_geom_torsion_site_symmetry_2
_geom_torsion_site_symmetry_3
_geom_torsion_site_symmetry_4
_geom_torsion_publ_flag
C9 N1 C1 C6 -1.19(18) . . . . ?
In1 N1 C1 C6 -174.24(9) . . . . ?
C9 N1 C1 C2 177.90(11) . . . . ?
In1 N1 C1 C2 4.84(13) . . . . ?
C19 N2 C11 C16 -1.01(16) . . . . ?
In1 N2 C11 C16 -177.13(9) . . . . ?
C19 N2 C11 C12 179.78(11) . . . . ?
In1 N2 C11 C12 3.66(12) . . . . ?
In1 O2 C12 C13 178.78(10) . . . . ?
In1 O2 C12 C11 -1.97(15) . . . . ?
N2 C11 C12 O2 -1.46(17) . . . . ?
C16 C11 C12 O2 179.31(11) . . . . ?
N2 C11 C12 C13 177.82(11) . . . . ?
C16 C11 C12 C13 -1.41(17) . . . . ?
O2 C12 C13 C14 178.79(13) . . . . ?
C11 C12 C13 C14 -0.46(19) . . . . ?
C12 C13 C14 C15 1.5(2) . . . . ?
C13 C14 C15 C16 -0.6(2) . . . . ?
C14 C15 C16 C17 179.01(13) . . . . ?
C14 C15 C16 C11 -1.23(19) . . . . ?
N2 C11 C16 C17 2.85(17) . . . . ?
C12 C11 C16 C17 -177.96(11) . . . . ?
N2 C11 C16 C15 -176.92(11) . . . . ?
C12 C11 C16 C15 2.27(17) . . . . ?
C15 C16 C17 C18 177.82(13) . . . . ?
C11 C16 C17 C18 -1.94(19) . . . . ?
C16 C17 C18 C19 -0.7(2) . . . . ?
C11 N2 C19 C18 -1.75(17) . . . . ?
In1 N2 C19 C18 173.45(9) . . . . ?
C11 N2 C19 C20 176.24(11) . . . . ?
In1 N2 C19 C20 -8.56(17) . . . . ?
C17 C18 C19 N2 2.6(2) . . . . ?
C17 C18 C19 C20 -175.35(13) . . . . ?
In1 O1 C2 C3 174.21(10) . . . . ?
In1 O1 C2 C1 -6.72(14) . . . . ?
N1 C1 C2 O1 0.85(17) . . . . ?
C6 C1 C2 O1 179.95(11) . . . . ?
N1 C1 C2 C3 179.97(11) . . . . ?
C6 C1 C2 C3 -0.94(18) . . . . ?
O1 C2 C3 C4 178.74(13) . . . . ?
C1 C2 C3 C4 -0.35(19) . . . . ?
C2 C3 C4 C5 1.4(2) . . . . ?
C3 C4 C5 C6 -1.0(2) . . . . ?
C4 C5 C6 C7 177.73(15) . . . . ?
C4 C5 C6 C1 -0.3(2) . . . . ?
N1 C1 C6 C5 -179.68(12) . . . . ?
C2 C1 C6 C5 1.26(19) . . . . ?
N1 C1 C6 C7 2.17(19) . . . . ?
C2 C1 C6 C7 -176.89(13) . . . . ?
C5 C6 C7 C8 -179.33(15) . . . . ?
C1 C6 C7 C8 -1.3(2) . . . . ?
C6 C7 C8 C9 -0.5(2) . . . . ?
C1 N1 C9 C8 -0.7(2) . . . . ?
In1 N1 C9 C8 170.85(11) . . . . ?
C1 N1 C9 C10 179.84(12) . . . . ?
In1 N1 C9 C10 -8.57(18) . . . . ?
C7 C8 C9 N1 1.6(2) . . . . ?
C7 C8 C9 C10 -178.98(15) . . . . ?
